data_7116602
loop_
_publ_author_name
'Peng-Fei Shi'
'Huan-Cheng Hu'
'Zhan-Yun Zhang'
'Gang Xiong'
'Bin Zhao'

_publ_section_title
;
 Heterometal-organic frameworks as highly sensitive and highly selective
 luminescent probes to detect I^-^ ions in aqueous solutions
;
_journal_name_full Chem.Commun.
_journal_page_first 3985
_journal_paper_doi 10.1039/C4cc09081K
_journal_volume 51
_journal_year 2015
_chemical_formula_sum 'C36 H50 N8 O34 Tb2 Zn'
_chemical_formula_weight 1522.07
_chemical_name_systematic
; 
 ? 
;
_space_group_IT_number 15
_symmetry_cell_setting monoclinic
_symmetry_space_group_name_Hall '-C 2yc'
_symmetry_space_group_name_H-M 'C 1 2/c 1'
_atom_sites_solution_hydrogens geom
_atom_sites_solution_primary direct
_atom_sites_solution_secondary difmap
_audit_creation_method SHELXL-97
_audit_update_record
;
2013-10-30 deposited with the CCDC.
2015-01-05 downloaded from the CCDC.
;
_cell_angle_alpha 90.00
_cell_angle_beta 108.115(5)
_cell_angle_gamma 90.00
_cell_formula_units_Z 4
_cell_length_a 17.0778(7)
_cell_length_b 16.9284(4)
_cell_length_c 20.3385(9)
_cell_measurement_reflns_used 1085
_cell_measurement_temperature 127.35(10)
_cell_measurement_theta_max 28.7933
_cell_measurement_theta_min 2.5105
_cell_volume 5588.4(4)
_computing_cell_refinement
;
CrysAlisPro, Agilent Technologies,
Version 1.171.36.28 (release 01-02-2013 CrysAlis171 .NET)
(compiled Feb  1 2013,16:14:44)
;
_computing_data_collection
;
CrysAlisPro, Agilent Technologies,
Version 1.171.36.28 (release 01-02-2013 CrysAlis171 .NET)
(compiled Feb  1 2013,16:14:44)
;
_computing_data_reduction
;
CrysAlisPro, Agilent Technologies,
Version 1.171.36.28 (release 01-02-2013 CrysAlis171 .NET)
(compiled Feb  1 2013,16:14:44)
;
_computing_structure_refinement 'SHELXL-97 (Sheldrick, 1997)'
_computing_structure_solution 'SHELXS-97 (Sheldrick, 1990)'
_diffrn_ambient_temperature 127.35(10)
_diffrn_measured_fraction_theta_full 0.998
_diffrn_measured_fraction_theta_max 0.998
_diffrn_measurement_device_type 'SuperNova, Single source at offset, Eos'
_diffrn_measurement_method '\w scans'
_diffrn_radiation_monochromator graphite
_diffrn_radiation_source 'fine-focus sealed tube'
_diffrn_radiation_type MoK\a
_diffrn_radiation_wavelength 0.71073
_diffrn_reflns_av_R_equivalents 0.0506
_diffrn_reflns_av_sigmaI/netI 0.0727
_diffrn_reflns_limit_h_max 12
_diffrn_reflns_limit_h_min -20
_diffrn_reflns_limit_k_max 15
_diffrn_reflns_limit_k_min -20
_diffrn_reflns_limit_l_max 24
_diffrn_reflns_limit_l_min -21
_diffrn_reflns_number 11191
_diffrn_reflns_theta_full 25.01
_diffrn_reflns_theta_max 25.01
_diffrn_reflns_theta_min 3.02
_exptl_absorpt_coefficient_mu 3.031
_exptl_absorpt_correction_T_max 1.00000
_exptl_absorpt_correction_T_min 0.67022
_exptl_absorpt_correction_type multi-scan
_exptl_crystal_colour colorless
_exptl_crystal_density_diffrn 1.780
_exptl_crystal_density_method 'not measured'
_exptl_crystal_description needlelike
_exptl_crystal_F_000 2920
_exptl_crystal_size_max 0.08
_exptl_crystal_size_mid 0.04
_exptl_crystal_size_min 0.01
_refine_diff_density_max 3.503
_refine_diff_density_min -1.224
_refine_diff_density_rms 0.205
_refine_ls_extinction_method none
_refine_ls_goodness_of_fit_ref 1.053
_refine_ls_hydrogen_treatment constr
_refine_ls_matrix_type full
_refine_ls_number_parameters 386
_refine_ls_number_reflns 4913
_refine_ls_number_restraints 134
_refine_ls_restrained_S_all 1.049
_refine_ls_R_factor_all 0.0675
_refine_ls_R_factor_gt 0.0523
_refine_ls_shift/su_max 0.035
_refine_ls_shift/su_mean 0.001
_refine_ls_structure_factor_coef Fsqd
_refine_ls_weighting_details 'calc w=1/[\s^2^(Fo^2^)+(0.0571P)^2^+103.2040P] where P=(Fo^2^+2Fc^2^)/3'
_refine_ls_weighting_scheme calc
_refine_ls_wR_factor_gt 0.1294
_refine_ls_wR_factor_ref 0.1404
_reflns_number_gt 3923
_reflns_number_total 4913
_reflns_threshold_expression >2sigma(I)
_cod_data_source_file c4cc09081k2.cif
_cod_data_source_block 2
_cod_depositor_comments
;
The following automatic conversions were performed:

'_refine_ls_hydrogen_treatment' value 'constrained' was replaced with
the value 'constr' as specified in the replacement file
'src/cod-tools/trunk/data/replacement-values/replacement_values.lst'.

Automatic conversion script
Id: cif_fix_values 5376 2017-05-30 11:51:03Z andrius 
;
_cod_original_sg_symbol_H-M C2/c
_cod_database_code 7116602

loop_
_symmetry_equiv_pos_as_xyz
'x, y, z'
'-x, y, -z+1/2'
'x+1/2, y+1/2, z'
'-x+1/2, y+1/2, -z+1/2'
'-x, -y, -z'
'x, -y, z-1/2'
'-x+1/2, -y+1/2, -z'
'x+1/2, -y+1/2, z-1/2'

loop_
_atom_site_label
_atom_site_type_symbol
_atom_site_fract_x
_atom_site_fract_y
_atom_site_fract_z
_atom_site_U_iso_or_equiv
_atom_site_adp_type
_atom_site_occupancy
_atom_site_symmetry_multiplicity
_atom_site_calc_flag
_atom_site_refinement_flags
_atom_site_disorder_assembly
_atom_site_disorder_group
Zn2 Zn 0.5000 0.55993(7) 0.7500 0.0102(3) Uani 1 2 d S . .
Tb1 Tb 0.49445(2) 0.06205(2) 0.582348(19) 0.00887(15) Uani 1 1 d . . .
C1 C 0.5122(5) 0.3085(5) 0.6385(4) 0.0149(18) Uani 1 1 d . . .
C2 C 0.4407(5) 0.3528(5) 0.6247(4) 0.0154(18) Uani 1 1 d . . .
H2 H 0.3898 0.3309 0.6010 0.019 Uiso 1 1 calc R . .
C3 C 0.4469(5) 0.4307(4) 0.6471(4) 0.0099(16) Uani 1 1 d . . .
C4 C 0.5880(5) 0.4207(5) 0.6943(5) 0.0169(19) Uani 1 1 d . . .
H4 H 0.6385 0.4436 0.7180 0.020 Uiso 1 1 calc R . .
C5 C 0.5874(5) 0.3437(5) 0.6715(4) 0.0164(18) Uani 1 1 d . . .
H5 H 0.6363 0.3161 0.6783 0.020 Uiso 1 1 calc R . .
C6 C 0.3740(5) 0.4823(5) 0.6338(4) 0.0108(17) Uani 1 1 d . . .
C7 C 0.3011(5) 0.4675(5) 0.5813(4) 0.0127(17) Uani 1 1 d . . .
H7 H 0.2962 0.4236 0.5528 0.015 Uiso 1 1 calc R . .
C8 C 0.2360(5) 0.5191(5) 0.5721(4) 0.0128(17) Uani 1 1 d . . .
C9 C 0.2450(5) 0.5866(5) 0.6128(4) 0.0153(18) Uani 1 1 d . . .
H9 H 0.2024 0.6230 0.6060 0.018 Uiso 1 1 calc R . .
C10 C 0.3188(5) 0.5978(5) 0.6633(4) 0.0151(18) Uani 1 1 d . . .
H10 H 0.3257 0.6427 0.6909 0.018 Uiso 1 1 calc R . .
C11 C 0.5479(5) 0.6528(5) 0.6368(4) 0.0144(18) Uani 1 1 d . . .
H11 H 0.5607 0.6038 0.6222 0.017 Uiso 1 1 calc R . .
C12 C 0.5493(5) 0.7181(5) 0.5966(4) 0.0173(19) Uani 1 1 d . . .
H12 H 0.5626 0.7131 0.5558 0.021 Uiso 1 1 calc R . .
C13 C 0.5303(5) 0.7921(5) 0.6187(4) 0.0147(18) Uani 1 1 d . . .
C14 C 0.5119(5) 0.7962(5) 0.6813(4) 0.0141(18) Uani 1 1 d . . .
H14 H 0.5007 0.8445 0.6980 0.017 Uiso 1 1 calc R . .
C15 C 0.5108(5) 0.7277(4) 0.7175(4) 0.0124(17) Uani 1 1 d . . .
C16 C 0.5281(5) 0.8661(5) 0.5772(5) 0.0155(19) Uani 1 1 d . . .
C17 C 0.1539(5) 0.5001(5) 0.5184(4) 0.0138(18) Uani 1 1 d . . .
C18 C 0.5082(5) 0.2226(5) 0.6186(4) 0.0142(18) Uani 1 1 d . . .
N1 N 0.5194(4) 0.4640(4) 0.6840(3) 0.0121(14) Uani 1 1 d . . .
N2 N 0.3818(4) 0.5466(4) 0.6747(4) 0.0144(15) Uani 1 1 d U . .
N3 N 0.5288(4) 0.6566(4) 0.6959(4) 0.0140(15) Uani 1 1 d . . .
O1 O 0.4402(4) 0.0422(4) 0.6794(3) 0.0241(14) Uani 1 1 d . . .
H1A H 0.4765 0.0557 0.7173 0.036 Uiso 1 1 d R . .
H1B H 0.4282 -0.0066 0.6817 0.036 Uiso 1 1 d R . .
O2 O 0.6123(4) 0.0435(4) 0.6819(3) 0.0211(14) Uani 1 1 d . . .
H2A H 0.6498 0.0785 0.6829 0.032 Uiso 1 1 d R . .
H2B H 0.6331 -0.0031 0.6808 0.032 Uiso 1 1 d R . .
O3 O 0.5706(3) 0.1893(3) 0.6112(3) 0.0201(14) Uani 1 1 d . . .
O4 O 0.4415(3) 0.1862(3) 0.6107(3) 0.0236(14) Uani 1 1 d . . .
O5 O 0.1535(3) 0.4576(3) 0.4667(3) 0.0177(13) Uani 1 1 d . . .
O6 O 0.0892(3) 0.5265(3) 0.5258(3) 0.0116(12) Uani 1 1 d . . .
O7 O 0.5113(4) 0.9278(3) 0.6043(3) 0.0179(13) Uani 1 1 d . . .
O8 O 0.5409(3) 0.8607(3) 0.5198(3) 0.0163(13) Uani 1 1 d . . .
O9 O 0.3126(7) 0.1376(7) 0.7085(5) 0.089(4) Uani 1 1 d . . .
O10 O 0.4216(7) 0.5458(7) 0.4832(5) 0.083(3) Uani 1 1 d . . .
O11 O 0.3596(5) 0.7114(6) 0.4752(4) 0.066(3) Uani 1 1 d . . .
O12 O 0.3148(12) 0.7858(12) 0.5807(11) 0.062(4) Uani 0.50 1 d P A 1
O12' O 0.3088(12) 0.8310(12) 0.5509(11) 0.062(4) Uani 0.50 1 d P B 2
O13 O 0.2846(11) 0.4723(13) 0.3972(10) 0.065(4) Uani 0.50 1 d PU C 1
O13' O 0.2857(12) 0.4090(13) 0.4202(10) 0.065(4) Uani 0.50 1 d P D 2
O14 O 0.3037(7) 0.2319(9) 0.4685(6) 0.116(5) Uani 1 1 d U . .
O15 O 0.2647(6) 0.2950(7) 0.6669(5) 0.079(2) Uani 1 1 d U E .
O19 O 0.1560(6) 0.4111(6) 0.8285(5) 0.069(2) Uani 1 1 d U E .
O17 O 0.2008(11) 0.4033(12) 0.7209(10) 0.065(2) Uani 0.50 1 d PU E .
N4 N 0.2198(14) 0.3274(15) 0.7068(11) 0.067(2) Uani 0.50 1 d PDU . .
N4' N 0.1799(14) 0.3706(15) 0.7779(13) 0.067(2) Uani 0.50 1 d PU . .
O16 O 0.2121(11) 0.2954(11) 0.7654(9) 0.068(2) Uani 0.50 1 d PDU E 1

loop_
_atom_site_aniso_label
_atom_site_aniso_U_11
_atom_site_aniso_U_22
_atom_site_aniso_U_33
_atom_site_aniso_U_23
_atom_site_aniso_U_13
_atom_site_aniso_U_12
Zn2 0.0124(6) 0.0026(6) 0.0132(7) 0.000 0.0003(5) 0.000
Tb1 0.0097(2) 0.0052(2) 0.0110(2) -0.00060(15) 0.00206(16) 0.00104(14)
C1 0.012(4) 0.009(4) 0.022(5) -0.003(4) 0.003(4) 0.002(3)
C2 0.015(4) 0.011(4) 0.018(5) 0.001(4) 0.002(4) 0.001(3)
C3 0.007(4) 0.006(4) 0.014(4) -0.003(3) 0.000(3) 0.002(3)
C4 0.007(4) 0.013(4) 0.026(5) -0.004(4) 0.000(4) 0.001(3)
C5 0.016(4) 0.012(4) 0.020(5) 0.000(4) 0.005(4) 0.002(3)
C6 0.012(4) 0.007(4) 0.013(4) 0.000(3) 0.004(3) -0.003(3)
C7 0.019(4) 0.008(4) 0.012(4) -0.005(3) 0.006(4) 0.001(3)
C8 0.012(4) 0.012(4) 0.014(4) -0.005(3) 0.003(3) -0.004(3)
C9 0.013(4) 0.010(4) 0.023(5) 0.000(4) 0.007(4) 0.000(3)
C10 0.015(4) 0.009(4) 0.020(5) -0.002(4) 0.003(4) 0.000(3)
C11 0.022(4) 0.007(4) 0.015(4) 0.002(3) 0.007(4) 0.003(3)
C12 0.021(4) 0.015(4) 0.014(4) 0.003(4) 0.003(4) 0.003(4)
C13 0.017(4) 0.007(4) 0.016(4) -0.003(3) -0.001(4) 0.002(3)
C14 0.018(4) 0.005(4) 0.015(4) -0.003(3) -0.002(4) 0.000(3)
C15 0.013(4) 0.006(4) 0.015(4) -0.005(3) -0.002(3) -0.001(3)
C16 0.009(4) 0.008(4) 0.025(5) 0.004(4) -0.001(4) 0.000(3)
C17 0.016(4) 0.012(4) 0.016(4) 0.007(4) 0.008(4) 0.000(3)
C18 0.020(4) 0.008(4) 0.011(4) 0.005(3) -0.001(4) -0.001(3)
N1 0.013(3) 0.011(3) 0.012(4) 0.000(3) 0.002(3) -0.003(3)
N2 0.016(3) 0.004(3) 0.021(4) -0.002(3) 0.003(3) 0.001(3)
N3 0.018(3) 0.004(3) 0.019(4) 0.000(3) 0.004(3) -0.002(3)
O1 0.029(4) 0.029(4) 0.015(3) -0.003(3) 0.008(3) -0.006(3)
O2 0.022(3) 0.020(3) 0.018(3) 0.008(3) 0.001(3) -0.001(3)
O3 0.013(3) 0.012(3) 0.032(4) -0.009(3) 0.002(3) 0.005(2)
O4 0.021(3) 0.008(3) 0.045(4) -0.007(3) 0.016(3) -0.002(3)
O5 0.014(3) 0.022(3) 0.017(3) -0.012(3) 0.005(3) 0.001(2)
O6 0.009(3) 0.010(3) 0.015(3) 0.000(2) 0.002(2) 0.000(2)
O7 0.031(3) 0.006(3) 0.015(3) -0.002(2) 0.006(3) -0.001(2)
O8 0.026(3) 0.008(3) 0.014(3) 0.002(2) 0.005(3) 0.002(2)
O9 0.108(8) 0.100(8) 0.039(5) 0.001(5) -0.007(5) 0.072(7)
O10 0.080(7) 0.123(10) 0.053(6) 0.036(6) 0.029(6) 0.013(7)
O11 0.048(5) 0.107(8) 0.047(5) -0.022(5) 0.020(4) -0.020(5)
O12 0.058(7) 0.066(12) 0.064(12) -0.016(8) 0.023(8) -0.031(9)
O12' 0.058(7) 0.066(12) 0.064(12) -0.016(8) 0.023(8) -0.031(9)
O13 0.063(7) 0.090(11) 0.045(8) -0.011(8) 0.018(6) 0.006(9)
O13' 0.063(7) 0.090(11) 0.045(8) -0.011(8) 0.018(6) 0.006(9)
O14 0.102(8) 0.168(12) 0.088(8) 0.035(8) 0.046(7) 0.052(8)
O15 0.079(3) 0.079(3) 0.078(3) -0.0026(18) 0.0242(17) -0.0017(18)
O19 0.069(3) 0.068(3) 0.071(3) 0.0022(18) 0.0254(17) 0.0044(17)
O17 0.065(2) 0.065(2) 0.066(2) 0.0005(9) 0.0202(10) 0.0000(9)
N4 0.067(2) 0.067(2) 0.067(2) -0.0001(6) 0.0209(8) 0.0000(6)
N4' 0.067(2) 0.067(2) 0.067(2) -0.0001(6) 0.0209(8) 0.0000(6)
O16 0.067(2) 0.067(2) 0.068(2) 0.0002(6) 0.0206(8) -0.0001(6)

loop_
_atom_type_symbol
_atom_type_description
_atom_type_scat_dispersion_real
_atom_type_scat_dispersion_imag
_atom_type_scat_source
C C 0.0033 0.0016 'International Tables Vol C Tables 4.2.6.8 and 6.1.1.4'
H H 0.0000 0.0000 'International Tables Vol C Tables 4.2.6.8 and 6.1.1.4'
N N 0.0061 0.0033 'International Tables Vol C Tables 4.2.6.8 and 6.1.1.4'
O O 0.0106 0.0060 'International Tables Vol C Tables 4.2.6.8 and 6.1.1.4'
Tb Tb -0.1723 4.1537 'International Tables Vol C Tables 4.2.6.8 and 6.1.1.4'
Zn Zn 0.2839 1.4301 'International Tables Vol C Tables 4.2.6.8 and 6.1.1.4'

loop_
_geom_angle_atom_site_label_1
_geom_angle_atom_site_label_2
_geom_angle_atom_site_label_3
_geom_angle
_geom_angle_site_symmetry_1
_geom_angle_site_symmetry_3
N3 Zn2 N3 78.6(4) 2_656 .
N3 Zn2 N2 97.7(3) 2_656 .
N3 Zn2 N2 91.7(3) . .
N3 Zn2 N2 91.7(3) 2_656 2_656
N3 Zn2 N2 97.7(3) . 2_656
N2 Zn2 N2 167.8(3) . 2_656
N3 Zn2 N1 173.9(2) 2_656 .
N3 Zn2 N1 98.6(3) . .
N2 Zn2 N1 76.8(2) . .
N2 Zn2 N1 94.1(2) 2_656 .
N3 Zn2 N1 98.6(3) 2_656 2_656
N3 Zn2 N1 173.9(2) . 2_656
N2 Zn2 N1 94.1(3) . 2_656
N2 Zn2 N1 76.8(2) 2_656 2_656
N1 Zn2 N1 84.7(4) . 2_656
O7 Tb1 O6 77.2(2) 1_545 3_545
O7 Tb1 O8 133.9(2) 1_545 5_666
O6 Tb1 O8 74.76(19) 3_545 5_666
O7 Tb1 O2 71.8(2) 1_545 .
O6 Tb1 O2 81.6(2) 3_545 .
O8 Tb1 O2 137.2(2) 5_666 .
O7 Tb1 O4 146.8(2) 1_545 .
O6 Tb1 O4 134.91(19) 3_545 .
O8 Tb1 O4 73.6(2) 5_666 .
O2 Tb1 O4 101.0(2) . .
O7 Tb1 O5 89.7(2) 1_545 7_556
O6 Tb1 O5 123.53(18) 3_545 7_556
O8 Tb1 O5 76.5(2) 5_666 7_556
O2 Tb1 O5 145.4(2) . 7_556
O4 Tb1 O5 78.46(19) . 7_556
O7 Tb1 O1 76.5(2) 1_545 .
O6 Tb1 O1 148.7(2) 3_545 .
O8 Tb1 O1 136.5(2) 5_666 .
O2 Tb1 O1 74.3(2) . .
O4 Tb1 O1 70.4(2) . .
O5 Tb1 O1 73.0(2) 7_556 .
O7 Tb1 O3 141.15(19) 1_545 .
O6 Tb1 O3 87.00(19) 3_545 .
O8 Tb1 O3 72.62(19) 5_666 .
O2 Tb1 O3 70.9(2) . .
O4 Tb1 O3 53.21(18) . .
O5 Tb1 O3 127.94(18) 7_556 .
O1 Tb1 O3 103.3(2) . .
O7 Tb1 O6 67.13(18) 1_545 7_556
O6 Tb1 O6 74.09(18) 3_545 7_556
O8 Tb1 O6 70.32(18) 5_666 7_556
O2 Tb1 O6 135.69(19) . 7_556
O4 Tb1 O6 122.46(18) . 7_556
O5 Tb1 O6 50.64(17) 7_556 7_556
O1 Tb1 O6 110.25(19) . 7_556
O3 Tb1 O6 141.62(19) . 7_556
O7 Tb1 C18 154.7(2) 1_545 .
O6 Tb1 C18 111.4(2) 3_545 .
O8 Tb1 C18 71.0(2) 5_666 .
O2 Tb1 C18 85.7(2) . .
O4 Tb1 C18 26.6(2) . .
O5 Tb1 C18 103.4(2) 7_556 .
O1 Tb1 C18 86.7(2) . .
O3 Tb1 C18 26.6(2) . .
O6 Tb1 C18 137.53(19) 7_556 .
O7 Tb1 C17 79.0(2) 1_545 7_556
O6 Tb1 C17 98.3(2) 3_545 7_556
O8 Tb1 C17 69.7(2) 5_666 7_556
O2 Tb1 C17 150.1(2) . 7_556
O4 Tb1 C17 99.9(2) . 7_556
O5 Tb1 C17 25.5(2) 7_556 7_556
O1 Tb1 C17 93.0(2) . 7_556
O3 Tb1 C17 138.9(2) . 7_556
O6 Tb1 C17 25.25(19) 7_556 7_556
C18 Tb1 C17 121.2(2) . 7_556
O7 Tb1 Tb1 67.13(15) 1_545 5_656
O6 Tb1 Tb1 39.99(13) 3_545 5_656
O8 Tb1 Tb1 67.77(14) 5_666 5_656
O2 Tb1 Tb1 113.12(15) . 5_656
O4 Tb1 Tb1 140.38(16) . 5_656
O5 Tb1 Tb1 84.16(13) 7_556 5_656
O1 Tb1 Tb1 136.82(15) . 5_656
O3 Tb1 Tb1 119.56(14) . 5_656
O6 Tb1 Tb1 34.10(11) 7_556 5_656
C18 Tb1 Tb1 134.87(17) . 5_656
C17 Tb1 Tb1 58.67(16) 7_556 5_656
C5 C1 C2 119.4(8) . .
C5 C1 C18 120.2(7) . .
C2 C1 C18 120.3(7) . .
C1 C2 C3 118.4(7) . .
N1 C3 C2 122.7(7) . .
N1 C3 C6 115.5(7) . .
C2 C3 C6 121.9(7) . .
N1 C4 C5 123.1(8) . .
C4 C5 C1 118.6(8) . .
N2 C6 C7 120.8(7) . .
N2 C6 C3 116.5(7) . .
C7 C6 C3 122.6(7) . .
C8 C7 C6 118.8(7) . .
C7 C8 C9 120.2(7) . .
C7 C8 C17 119.1(7) . .
C9 C8 C17 120.6(7) . .
C10 C9 C8 117.8(8) . .
N2 C10 C9 122.8(8) . .
N3 C11 C12 123.1(8) . .
C11 C12 C13 118.6(8) . .
C12 C13 C14 118.3(8) . .
C12 C13 C16 122.2(8) . .
C14 C13 C16 119.6(7) . .
C15 C14 C13 119.2(7) . .
N3 C15 C14 122.3(8) . .
N3 C15 C15 115.9(5) . 2_656
C14 C15 C15 121.8(5) . 2_656
O7 C16 O8 126.7(8) . .
O7 C16 C13 114.6(8) . .
O8 C16 C13 118.7(7) . .
O6 C17 O5 121.8(7) . .
O6 C17 C8 119.4(7) . .
O5 C17 C8 118.7(7) . .
O6 C17 Tb1 66.7(4) . 7_556
O5 C17 Tb1 55.6(4) . 7_556
C8 C17 Tb1 171.0(6) . 7_556
O3 C18 O4 122.1(7) . .
O3 C18 C1 119.8(7) . .
O4 C18 C1 118.1(7) . .
O3 C18 Tb1 62.5(4) . .
O4 C18 Tb1 59.6(4) . .
C1 C18 Tb1 177.7(6) . .
C4 N1 C3 117.6(7) . .
C4 N1 Zn2 126.7(5) . .
C3 N1 Zn2 111.1(5) . .
C10 N2 C6 119.5(7) . .
C10 N2 Zn2 125.7(6) . .
C6 N2 Zn2 114.7(5) . .
C11 N3 C15 118.6(7) . .
C11 N3 Zn2 126.2(5) . .
C15 N3 Zn2 114.0(5) . .
C18 O3 Tb1 90.9(5) . .
C18 O4 Tb1 93.8(5) . .
C17 O5 Tb1 98.9(5) . 7_556
C17 O6 Tb1 158.4(5) . 3_455
C17 O6 Tb1 88.0(5) . 7_556
Tb1 O6 Tb1 105.91(18) 3_455 7_556
C16 O7 Tb1 139.8(6) . 1_565
C16 O8 Tb1 134.8(5) . 5_666
N4 O17 N4' 86.7(17) . .
O16 N4 O17 95.5(19) . .
O16 N4 O15 125(2) . .
O17 N4 O15 134.3(19) . .
O19 N4' O17 128(2) . .
O19 N4' O16 141(2) . .
O17 N4' O16 89.7(18) . .
N4 O16 N4' 87.1(18) . .

loop_
_geom_bond_atom_site_label_1
_geom_bond_atom_site_label_2
_geom_bond_distance
_geom_bond_site_symmetry_2
Zn2 N3 2.114(7) 2_656
Zn2 N3 2.114(7) .
Zn2 N2 2.133(7) .
Zn2 N2 2.133(7) 2_656
Zn2 N1 2.196(7) .
Zn2 N1 2.196(7) 2_656
Tb1 O7 2.317(5) 1_545
Tb1 O6 2.336(5) 3_545
Tb1 O8 2.369(5) 5_666
Tb1 O2 2.390(6) .
Tb1 O4 2.426(6) .
Tb1 O5 2.434(5) 7_556
Tb1 O1 2.450(6) .
Tb1 O3 2.491(6) .
Tb1 O6 2.679(5) 7_556
Tb1 C18 2.807(8) .
Tb1 C17 2.914(8) 7_556
Tb1 Tb1 4.0081(8) 5_656
C1 C5 1.385(11) .
C1 C2 1.386(11) .
C1 C18 1.505(11) .
C2 C3 1.389(11) .
C3 N1 1.355(10) .
C3 C6 1.475(10) .
C4 N1 1.343(10) .
C4 C5 1.383(11) .
C6 N2 1.351(10) .
C6 C7 1.388(11) .
C7 C8 1.380(11) .
C8 C9 1.392(11) .
C8 C17 1.520(11) .
C9 C10 1.369(11) .
C10 N2 1.344(10) .
C11 N3 1.341(11) .
C11 C12 1.379(11) .
C12 C13 1.402(11) .
C13 C14 1.404(12) .
C13 C16 1.505(11) .
C14 C15 1.377(11) .
C15 N3 1.349(10) .
C15 C15 1.480(17) 2_656
C16 O7 1.255(10) .
C16 O8 1.255(11) .
C17 O6 1.244(9) .
C17 O5 1.271(10) .
C17 Tb1 2.914(8) 7_556
C18 O3 1.256(10) .
C18 O4 1.261(10) .
O5 Tb1 2.434(5) 7_556
O6 Tb1 2.336(5) 3_455
O6 Tb1 2.679(5) 7_556
O7 Tb1 2.317(5) 1_565
O8 Tb1 2.369(5) 5_666
O15 N4 1.39(2) .
O19 N4' 1.40(3) .
O17 N4 1.38(3) .
O17 N4' 1.43(3) .
N4 O16 1.353(13) .
N4' O16 1.44(3) .
